data_7064443
loop_
_publ_author_name
'Qu, Ziyi'
'Zhao, Jinjin'
'Ren, Ning'
'Zhang, Jianjun'

_publ_section_title
;
 Synthesis, structures, thermal decomposition mechanism, and luminescence
 properties of Sm(iii), Pr(iii), Nd(iii), and La(iii) complexes with
 diverse carboxylate coordination modes
;
_journal_name_full 'New Journal of Chemistry'
_journal_paper_doi 10.1039/D5NJ05019G
_journal_year 2026
_chemical_formula_moiety 'C88 H82 La2 N4 O16'
_chemical_formula_sum 'C88 H82 La2 N4 O16'
_chemical_formula_weight 1729.39
_space_group_crystal_system monoclinic
_space_group_IT_number 14
_space_group_name_Hall '-P 2yn'
_space_group_name_H-M_alt 'P 1 21/n 1'
_atom_sites_solution_hydrogens geom
_atom_sites_solution_primary dual
_audit_creation_date 2025-04-15
_audit_creation_method
;
Olex2 1.3
(compiled 2020.07.31 svn.rc2a77460 for OlexSys, GUI svn.r6145)
;
_audit_update_record
;
2025-09-22 deposited with the CCDC.	2026-05-26 downloaded from the CCDC.
;
_cell_angle_alpha 90
_cell_angle_beta 89.995(4)
_cell_angle_gamma 90
_cell_formula_units_Z 2
_cell_length_a 14.5700(15)
_cell_length_b 14.7415(16)
_cell_length_c 18.4795(18)
_cell_measurement_reflns_used 9796
_cell_measurement_temperature 100.0
_cell_measurement_theta_max 25.849
_cell_measurement_theta_min 2.796
_cell_volume 3969.1(7)
_computing_cell_refinement 'SAINT V8.40A (Bruker, 2019)'
_computing_data_reduction 'SAINT V8.40A (Bruker, 2019)'
_computing_molecular_graphics 'Olex2 1.3 (Dolomanov et al., 2009)'
_computing_publication_material 'Olex2 1.3 (Dolomanov et al., 2009)'
_computing_structure_refinement 'SHELXL 2019/3 (Sheldrick, 2015)'
_computing_structure_solution 'SHELXT 2014/5 (Sheldrick, 2014)'
_diffrn_ambient_temperature 100.0
_diffrn_measured_fraction_theta_full 0.999
_diffrn_measured_fraction_theta_max 0.989
_diffrn_measurement_device_type 'Bruker APEX-II CCD'
_diffrn_measurement_method '\f and \w scans'
_diffrn_radiation_type MoK\a
_diffrn_radiation_wavelength 0.71073
_diffrn_reflns_av_R_equivalents 0.0699
_diffrn_reflns_av_unetI/netI 0.0412
_diffrn_reflns_Laue_measured_fraction_full 0.999
_diffrn_reflns_Laue_measured_fraction_max 0.989
_diffrn_reflns_limit_h_max 17
_diffrn_reflns_limit_h_min -17
_diffrn_reflns_limit_k_max 18
_diffrn_reflns_limit_k_min -17
_diffrn_reflns_limit_l_max 22
_diffrn_reflns_limit_l_min -22
_diffrn_reflns_number 60189
_diffrn_reflns_point_group_measured_fraction_full 0.999
_diffrn_reflns_point_group_measured_fraction_max 0.989
_diffrn_reflns_theta_full 25.242
_diffrn_reflns_theta_max 25.932
_diffrn_reflns_theta_min 2.602
_diffrn_source_current 30.0
_diffrn_source_power 1.5
_diffrn_source_voltage 50.0
_diffrn_standards_number 0
_exptl_absorpt_coefficient_mu 1.132
_exptl_absorpt_correction_T_max 0.7453
_exptl_absorpt_correction_T_min 0.6254
_exptl_absorpt_correction_type multi-scan
_exptl_absorpt_process_details
;
SADABS-2016/2 (Bruker,2016/2) was used for absorption correction.
wR2(int) was 0.0978 before and 0.0722 after correction.
The Ratio of minimum to maximum transmission is 0.8391.
The \l/2 correction factor is Not present.
;
_exptl_crystal_colour colourless
_exptl_crystal_colour_primary colourless
_exptl_crystal_density_diffrn 1.447
_exptl_crystal_description block
_exptl_crystal_F_000 1760
_exptl_crystal_size_max 0.17
_exptl_crystal_size_mid 0.1
_exptl_crystal_size_min 0.08
_refine_diff_density_max 2.197
_refine_diff_density_min -1.256
_refine_diff_density_rms 0.138
_refine_ls_extinction_method none
_refine_ls_goodness_of_fit_ref 1.103
_refine_ls_hydrogen_treatment constr
_refine_ls_matrix_type full
_refine_ls_number_parameters 514
_refine_ls_number_reflns 7653
_refine_ls_number_restraints 0
_refine_ls_restrained_S_all 1.103
_refine_ls_R_factor_all 0.0777
_refine_ls_R_factor_gt 0.0575
_refine_ls_shift/su_max 0.001
_refine_ls_shift/su_mean 0.000
_refine_ls_structure_factor_coef Fsqd
_refine_ls_weighting_details 'w=1/[\s^2^(Fo^2^)+(0.0219P)^2^+28.0157P] where P=(Fo^2^+2Fc^2^)/3'
_refine_ls_weighting_scheme calc
_refine_ls_wR_factor_gt 0.1116
_refine_ls_wR_factor_ref 0.1235
_reflns_Friedel_coverage 0.000
_reflns_number_gt 6192
_reflns_number_total 7653
_reflns_threshold_expression 'I > 2\s(I)'
_cod_data_source_file d5nj05019g2.cif
_cod_data_source_block mo_250401e1laa_a
_cod_database_code 7064443
_shelx_shelxl_version_number 2019/3
_shelx_space_group_comment
;
The symmetry employed for this shelxl refinement is uniquely defined
by the following loop, which should always be used as a source of
symmetry information in preference to the above space-group names.
They are only intended as comments.
;
_shelx_estimated_absorpt_t_max 0.915
_shelx_estimated_absorpt_t_min 0.831
_olex2_refinement_description
;
1. Fixed Uiso
 At 1.2 times of:
  All C(H) groups
 At 1.5 times of:
  All C(H,H,H) groups, All O(H) groups
2. Others
 Sof(H6)=Sof(C8A)=Sof(H8AA)=Sof(H8AB)=Sof(H8AC)=1-FVAR(1)
 Sof(H4)=Sof(C8)=Sof(H8A)=Sof(H8B)=Sof(H8C)=FVAR(1)
3.a Aromatic/amide H refined with riding coordinates:
 C23(H23), C19(H19), C40(H40), C36(H36), C21(H21), C34(H34), C43(H43),
 C20(H20), C15(H15), C35(H35), C7(H7), C41(H41), C11(H11), C6(H6), C14(H14),
 C3(H3), C13(H13), C32(H32), C27(H27), C4(H4), C30(H30), C5(H5), C31(H31)
3.b Idealised Me refined as rotating group:
 C24(H24A,H24B,H24C), C38(H38A,H38B,H38C), C44(H44A,H44B,H44C), C29(H29A,H29B,
 H29C), C16(H16A,H16B,H16C), C8A(H8AA,H8AB,H8AC), C8(H8A,H8B,H8C)
3.c Idealised tetrahedral OH refined as rotating group:
 O2(H2)
;
_olex2_submission_special_instructions 'No special instructions were received'

loop_
_space_group_symop_operation_xyz
'x, y, z'
'-x+1/2, y+1/2, -z+1/2'
'-x, -y, -z'
'x-1/2, -y-1/2, z-1/2'

loop_
_atom_site_label
_atom_site_type_symbol
_atom_site_fract_x
_atom_site_fract_y
_atom_site_fract_z
_atom_site_U_iso_or_equiv
_atom_site_adp_type
_atom_site_occupancy
_atom_site_site_symmetry_order
_atom_site_calc_flag
_atom_site_refinement_flags_posn
_atom_site_refinement_flags_adp
_atom_site_refinement_flags_occupancy
_atom_site_disorder_assembly
_atom_site_disorder_group
La1 La 0.35986(2) 0.51346(2) 0.50895(2) 0.02322(10) Uani 1 1 d . . . . .
O5 O 0.4986(2) 0.6079(2) 0.5155(2) 0.0285(9) Uani 1 1 d . . . . .
O7 O 0.4128(2) 0.5168(3) 0.37985(19) 0.0269(8) Uani 1 1 d . . . . .
O3 O 0.2924(2) 0.6516(3) 0.4524(2) 0.0302(9) Uani 1 1 d . . . . .
O8 O 0.5654(2) 0.5407(3) 0.3774(2) 0.0297(9) Uani 1 1 d . . . . .
O6 O 0.6435(3) 0.6538(3) 0.5226(2) 0.0344(9) Uani 1 1 d . . . . .
O1 O 0.3052(3) 0.6162(3) 0.6103(2) 0.0325(9) Uani 1 1 d . . . . .
O2 O 0.1622(3) 0.6728(3) 0.6067(2) 0.0399(10) Uani 1 1 d . . . . .
H2 H 0.172555 0.673238 0.562039 0.060 Uiso 1 1 calc R U . . .
O4 O 0.1523(3) 0.7044(3) 0.4772(2) 0.0397(10) Uani 1 1 d . . . . .
N1 N 0.2171(3) 0.4368(3) 0.5816(2) 0.0284(10) Uani 1 1 d . . . . .
N2 N 0.2004(3) 0.4709(3) 0.4390(2) 0.0296(10) Uani 1 1 d . . . . .
C18 C 0.5272(4) 0.7652(4) 0.5414(3) 0.0274(12) Uani 1 1 d . . . . .
C33 C 0.1375(4) 0.4108(4) 0.5501(3) 0.0298(12) Uani 1 1 d . . . . .
C17 C 0.5584(4) 0.6707(4) 0.5261(3) 0.0276(12) Uani 1 1 d . . . . .
C9 C 0.4874(4) 0.5365(4) 0.3478(3) 0.0259(11) Uani 1 1 d . . . . .
C23 C 0.4352(4) 0.7888(4) 0.5343(3) 0.0288(12) Uani 1 1 d . . . . .
H23 H 0.391922 0.743975 0.520101 0.035 Uiso 1 1 calc R U . . .
C25 C 0.2208(4) 0.6930(4) 0.4343(3) 0.0338(13) Uani 1 1 d . . . . .
C39 C 0.1281(4) 0.4299(4) 0.4725(3) 0.0318(13) Uani 1 1 d . . . . .
C19 C 0.5912(4) 0.8304(4) 0.5628(3) 0.0278(12) Uani 1 1 d . . . . .
H19 H 0.654259 0.815074 0.567475 0.033 Uiso 1 1 calc R U . . .
C40 C 0.0490(4) 0.4097(5) 0.4343(3) 0.0407(15) Uani 1 1 d . . . . .
H40 H -0.000913 0.380358 0.457752 0.049 Uiso 1 1 calc R U . . .
C1 C 0.2339(4) 0.6438(4) 0.6406(3) 0.0323(13) Uani 1 1 d . . . . .
C10 C 0.4831(4) 0.5583(4) 0.2680(3) 0.0285(12) Uani 1 1 d . . . . .
C36 C 0.2268(4) 0.4231(4) 0.6528(3) 0.0312(13) Uani 1 1 d . . . . .
H36 H 0.283398 0.440258 0.674332 0.037 Uiso 1 1 calc R U . . .
C21 C 0.4695(4) 0.9409(4) 0.5700(3) 0.0303(12) Uani 1 1 d . . . . .
H21 H 0.450098 1.000946 0.580719 0.036 Uiso 1 1 calc R U . . .
C34 C 0.0683(4) 0.3693(4) 0.5914(3) 0.0396(15) Uani 1 1 d . . . . .
H34 H 0.013333 0.349557 0.568700 0.048 Uiso 1 1 calc R U . . .
C43 C 0.1937(3) 0.4918(4) 0.3693(3) 0.0281(12) Uani 1 1 d . . . . .
H43 H 0.245043 0.519543 0.346673 0.034 Uiso 1 1 calc R U . . .
C20 C 0.5613(4) 0.9180(4) 0.5769(3) 0.0320(13) Uani 1 1 d . . . . .
H20 H 0.604337 0.962823 0.591546 0.038 Uiso 1 1 calc R U . . .
C22 C 0.4055(4) 0.8772(4) 0.5476(3) 0.0294(12) Uani 1 1 d . . . . .
C15 C 0.5535(4) 0.6074(4) 0.2346(3) 0.0395(15) Uani 1 1 d . . . . .
H15 H 0.604274 0.627789 0.262457 0.047 Uiso 1 1 calc R U . . .
C26 C 0.2148(5) 0.7288(4) 0.3580(3) 0.0398(15) Uani 1 1 d . . . . .
C37 C 0.1602(4) 0.3859(4) 0.6975(3) 0.0327(13) Uani 1 1 d . . . . .
C35 C 0.0801(4) 0.3573(5) 0.6649(3) 0.0405(15) Uani 1 1 d . . . . .
H35 H 0.033292 0.329464 0.692898 0.049 Uiso 1 1 calc R U . . .
C7 C 0.1480(4) 0.6775(4) 0.7557(4) 0.0405(15) Uani 1 1 d . . . . .
H7 H 0.096684 0.695643 0.727470 0.049 Uiso 1 1 calc R U . . .
C24 C 0.3053(4) 0.9019(4) 0.5368(3) 0.0368(14) Uani 1 1 d . . . . .
H24A H 0.290348 0.899697 0.485134 0.055 Uiso 1 1 calc R U . . .
H24B H 0.294246 0.963316 0.555238 0.055 Uiso 1 1 calc R U . . .
H24C H 0.266489 0.858743 0.563100 0.055 Uiso 1 1 calc R U . . .
C41 C 0.0431(4) 0.4323(5) 0.3622(4) 0.0442(16) Uani 1 1 d . . . . .
H41 H -0.011081 0.418521 0.335856 0.053 Uiso 1 1 calc R U . . .
C11 C 0.4094(4) 0.5284(4) 0.2264(3) 0.0373(14) Uani 1 1 d . . . . .
H11 H 0.361189 0.495284 0.248787 0.045 Uiso 1 1 calc R U . . .
C42 C 0.1162(4) 0.4754(4) 0.3276(3) 0.0351(13) Uani 1 1 d . . . . .
C2 C 0.2273(4) 0.6470(4) 0.7214(3) 0.0346(13) Uani 1 1 d . . . . .
C38 C 0.1754(4) 0.3780(4) 0.7780(3) 0.0394(15) Uani 1 1 d . . . . .
H38A H 0.162626 0.436480 0.801060 0.059 Uiso 1 1 calc R U . . .
H38B H 0.239267 0.360650 0.787306 0.059 Uiso 1 1 calc R U . . .
H38C H 0.134258 0.331681 0.797840 0.059 Uiso 1 1 calc R U . . .
C44 C 0.1141(4) 0.5011(5) 0.2488(3) 0.0460(17) Uani 1 1 d . . . . .
H44A H 0.139543 0.451492 0.219753 0.069 Uiso 1 1 calc R U . . .
H44B H 0.150834 0.556047 0.241288 0.069 Uiso 1 1 calc R U . . .
H44C H 0.050590 0.512647 0.233930 0.069 Uiso 1 1 calc R U . . .
C6 C 0.1428(5) 0.6817(5) 0.8305(4) 0.0544(19) Uani 1 1 d . . . . .
H6 H 0.088322 0.702034 0.853529 0.065 Uiso 0.531(14) 1 calc R U P A 2
C14 C 0.5500(5) 0.6265(5) 0.1612(4) 0.0518(19) Uani 1 1 d . . . . .
H14 H 0.597825 0.660118 0.138835 0.062 Uiso 1 1 calc R U . . .
C3 C 0.3012(4) 0.6184(4) 0.7628(3) 0.0392(14) Uani 1 1 d . . . . .
H3 H 0.354443 0.594756 0.739832 0.047 Uiso 1 1 calc R U . . .
C13 C 0.4765(5) 0.5963(6) 0.1212(4) 0.058(2) Uani 1 1 d . . . . .
H13 H 0.473755 0.609638 0.070957 0.070 Uiso 1 1 calc R U . . .
C12 C 0.4055(4) 0.5462(6) 0.1533(4) 0.0503(18) Uani 1 1 d . . . . .
C32 C 0.2900(6) 0.7232(5) 0.3122(4) 0.0540(19) Uani 1 1 d . . . . .
H32 H 0.345239 0.697959 0.330726 0.065 Uiso 1 1 calc R U . . .
C27 C 0.1339(5) 0.7629(5) 0.3322(4) 0.057(2) Uani 1 1 d . . . . .
H27 H 0.081872 0.769250 0.362774 0.069 Uiso 1 1 calc R U . . .
C4 C 0.2976(5) 0.6241(5) 0.8383(4) 0.0492(17) Uani 1 1 d . . . . .
H4 H 0.348878 0.606621 0.866840 0.059 Uiso 0.469(14) 1 calc R U P A 1
C28 C 0.1304(6) 0.7890(6) 0.2568(5) 0.068(3) Uani 1 1 d . . . . .
C30 C 0.2087(8) 0.7837(6) 0.2160(5) 0.081(3) Uani 1 1 d . . . . .
H30 H 0.205630 0.803409 0.167096 0.097 Uiso 1 1 calc R U . . .
C5 C 0.2180(6) 0.6558(5) 0.8711(4) 0.058(2) Uani 1 1 d . . . . .
H5 H 0.215203 0.659804 0.922394 0.069 Uiso 1 1 calc R U . . .
C31 C 0.2889(8) 0.7527(5) 0.2402(5) 0.070(2) Uani 1 1 d . . . . .
H31 H 0.342069 0.750724 0.210446 0.083 Uiso 1 1 calc R U . . .
C29 C 0.0437(6) 0.8106(7) 0.2217(5) 0.080(3) Uani 1 1 d . . . . .
H29A H 0.017844 0.755480 0.200226 0.121 Uiso 1 1 calc R U . . .
H29B H 0.054122 0.855853 0.183782 0.121 Uiso 1 1 calc R U . . .
H29C H 0.000771 0.834992 0.257632 0.121 Uiso 1 1 calc R U . . .
C16 C 0.3267(6) 0.5098(8) 0.1081(4) 0.090(4) Uani 1 1 d . . . . .
H16A H 0.296585 0.460125 0.134135 0.135 Uiso 1 1 calc R U . . .
H16B H 0.350397 0.487338 0.061825 0.135 Uiso 1 1 calc R U . . .
H16C H 0.282313 0.558467 0.099226 0.135 Uiso 1 1 calc R U . . .
C8A C 0.3811(9) 0.6011(10) 0.8876(7) 0.050(4) Uani 0.531(14) 1 d . . P A 2
H8AA H 0.431174 0.577029 0.857850 0.075 Uiso 0.531(14) 1 calc R U P A 2
H8AB H 0.362890 0.555685 0.923514 0.075 Uiso 0.531(14) 1 calc R U P A 2
H8AC H 0.401809 0.656235 0.912361 0.075 Uiso 0.531(14) 1 calc R U P A 2
C8 C 0.0514(12) 0.7053(11) 0.8621(8) 0.057(5) Uani 0.469(14) 1 d . . P A 1
H8A H 0.053037 0.767514 0.880697 0.086 Uiso 0.469(14) 1 calc R U P A 1
H8B H 0.037098 0.663358 0.901630 0.086 Uiso 0.469(14) 1 calc R U P A 1
H8C H 0.004117 0.700514 0.824529 0.086 Uiso 0.469(14) 1 calc R U P A 1

loop_
_atom_site_aniso_label
_atom_site_aniso_U_11
_atom_site_aniso_U_22
_atom_site_aniso_U_33
_atom_site_aniso_U_23
_atom_site_aniso_U_13
_atom_site_aniso_U_12
La1 0.01779(15) 0.02555(17) 0.02632(17) -0.00033(13) -0.00198(11) -0.00125(12)
O5 0.0229(18) 0.025(2) 0.038(2) 0.0000(17) -0.0039(17) -0.0038(15)
O7 0.0198(18) 0.034(2) 0.0268(19) 0.0032(16) -0.0007(15) -0.0018(16)
O3 0.0227(19) 0.028(2) 0.040(2) 0.0049(17) -0.0080(17) 0.0010(16)
O8 0.0247(19) 0.034(2) 0.031(2) 0.0040(17) -0.0028(16) 0.0007(16)
O6 0.025(2) 0.032(2) 0.046(2) -0.0050(19) -0.0022(18) -0.0019(17)
O1 0.028(2) 0.032(2) 0.038(2) -0.0047(18) 0.0028(17) 0.0012(17)
O2 0.030(2) 0.051(3) 0.038(2) -0.004(2) -0.0003(19) 0.0062(19)
O4 0.026(2) 0.045(3) 0.048(3) -0.003(2) -0.0078(19) 0.0025(18)
N1 0.027(2) 0.026(2) 0.032(3) 0.000(2) -0.002(2) -0.0026(19)
N2 0.028(2) 0.031(3) 0.029(3) -0.002(2) -0.0009(19) 0.001(2)
C18 0.032(3) 0.022(3) 0.029(3) -0.003(2) 0.000(2) -0.004(2)
C33 0.022(3) 0.029(3) 0.039(3) -0.001(2) -0.001(2) -0.003(2)
C17 0.026(3) 0.028(3) 0.028(3) 0.002(2) -0.004(2) 0.002(2)
C9 0.025(3) 0.026(3) 0.027(3) 0.001(2) 0.001(2) 0.005(2)
C23 0.029(3) 0.027(3) 0.031(3) 0.000(2) -0.002(2) -0.004(2)
C25 0.034(3) 0.026(3) 0.041(4) -0.005(3) -0.005(3) -0.007(2)
C39 0.030(3) 0.030(3) 0.036(3) 0.005(2) -0.004(2) -0.003(2)
C19 0.025(3) 0.034(3) 0.024(3) -0.002(2) 0.001(2) -0.002(2)
C40 0.028(3) 0.056(4) 0.038(4) 0.008(3) -0.007(3) -0.016(3)
C1 0.029(3) 0.027(3) 0.041(3) -0.003(3) -0.003(3) -0.004(2)
C10 0.030(3) 0.030(3) 0.025(3) -0.001(2) -0.003(2) 0.001(2)
C36 0.022(3) 0.037(3) 0.035(3) 0.001(3) -0.003(2) -0.003(2)
C21 0.039(3) 0.022(3) 0.029(3) -0.001(2) 0.002(2) 0.001(2)
C34 0.027(3) 0.049(4) 0.043(4) 0.009(3) -0.004(3) -0.012(3)
C43 0.021(3) 0.033(3) 0.031(3) 0.002(2) -0.003(2) -0.006(2)
C20 0.038(3) 0.025(3) 0.034(3) -0.001(2) 0.001(3) -0.009(2)
C22 0.031(3) 0.030(3) 0.028(3) 0.003(2) -0.001(2) 0.001(2)
C15 0.035(3) 0.046(4) 0.038(4) 0.004(3) -0.005(3) -0.011(3)
C26 0.052(4) 0.026(3) 0.042(4) 0.006(3) -0.021(3) -0.006(3)
C37 0.031(3) 0.033(3) 0.035(3) 0.003(3) 0.003(2) -0.001(2)
C35 0.032(3) 0.051(4) 0.039(4) 0.014(3) 0.005(3) -0.011(3)
C7 0.038(3) 0.040(4) 0.044(4) -0.001(3) 0.009(3) -0.003(3)
C24 0.035(3) 0.033(3) 0.042(4) -0.006(3) -0.003(3) 0.007(3)
C41 0.028(3) 0.056(4) 0.048(4) 0.008(3) -0.014(3) -0.018(3)
C11 0.035(3) 0.052(4) 0.025(3) 0.001(3) -0.004(2) 0.000(3)
C42 0.030(3) 0.041(3) 0.034(3) 0.000(3) -0.008(2) -0.003(3)
C2 0.038(3) 0.024(3) 0.042(4) -0.001(3) 0.004(3) -0.004(2)
C38 0.039(3) 0.042(4) 0.037(4) 0.006(3) 0.008(3) -0.004(3)
C44 0.037(3) 0.066(5) 0.034(3) 0.006(3) -0.011(3) -0.015(3)
C6 0.059(5) 0.056(5) 0.048(4) 0.003(4) 0.021(4) 0.004(4)
C14 0.050(4) 0.071(5) 0.035(4) 0.014(3) -0.001(3) -0.019(4)
C3 0.040(4) 0.035(3) 0.042(4) 0.002(3) 0.001(3) 0.002(3)
C13 0.054(4) 0.095(6) 0.027(3) 0.014(4) -0.004(3) -0.014(4)
C12 0.033(3) 0.084(5) 0.033(4) 0.008(4) -0.010(3) -0.008(3)
C32 0.080(5) 0.037(4) 0.045(4) 0.003(3) 0.015(4) 0.001(4)
C27 0.047(4) 0.053(4) 0.071(5) 0.032(4) -0.026(4) -0.022(3)
C4 0.054(4) 0.050(4) 0.043(4) 0.010(3) 0.002(3) -0.003(3)
C28 0.070(6) 0.062(5) 0.071(6) 0.028(4) -0.052(5) -0.019(4)
C30 0.120(9) 0.066(6) 0.058(6) 0.015(5) -0.007(6) -0.056(6)
C5 0.069(5) 0.065(5) 0.039(4) 0.010(4) 0.014(4) 0.005(4)
C31 0.113(8) 0.034(4) 0.062(5) 0.006(4) -0.012(5) -0.010(4)
C29 0.082(6) 0.075(6) 0.084(7) 0.022(5) -0.008(5) 0.006(5)
C16 0.055(5) 0.174(11) 0.040(4) 0.017(6) -0.021(4) -0.044(6)
C8A 0.048(8) 0.066(9) 0.037(7) 0.010(6) -0.006(6) -0.004(7)
C8 0.086(13) 0.046(9) 0.040(9) -0.003(7) 0.028(8) 0.008(8)

loop_
_atom_type_symbol
_atom_type_description
_atom_type_scat_dispersion_real
_atom_type_scat_dispersion_imag
_atom_type_scat_source
C C 0.0033 0.0016 'International Tables Vol C Tables 4.2.6.8 and 6.1.1.4'
H H 0.0000 0.0000 'International Tables Vol C Tables 4.2.6.8 and 6.1.1.4'
La La -0.2871 2.4523 'International Tables Vol C Tables 4.2.6.8 and 6.1.1.4'
N N 0.0061 0.0033 'International Tables Vol C Tables 4.2.6.8 and 6.1.1.4'
O O 0.0106 0.0060 'International Tables Vol C Tables 4.2.6.8 and 6.1.1.4'

loop_
_geom_angle_atom_site_label_1
_geom_angle_atom_site_label_2
_geom_angle_atom_site_label_3
_geom_angle
_geom_angle_site_symmetry_1
_geom_angle_site_symmetry_3
_geom_angle_publ_flag
O5 La1 La1 40.74(9) . 3_666 ?
O5 La1 La1 35.43(7) 3_666 3_666 ?
O5 La1 O5 76.18(13) . 3_666 ?
O5 La1 O7 77.47(12) . . ?
O5 La1 O3 83.24(12) . . ?
O5 La1 O8 77.32(12) . 3_666 ?
O5 La1 O6 125.33(12) . 3_666 ?
O5 La1 O1 83.30(12) . . ?
O5 La1 N1 147.09(13) . . ?
O5 La1 N2 148.58(13) . . ?
O5 La1 C17 101.19(13) . 3_666 ?
O5 La1 C17 25.07(12) 3_666 3_666 ?
O7 La1 La1 67.69(8) . 3_666 ?
O7 La1 O5 68.15(11) . 3_666 ?
O7 La1 O6 78.81(13) . 3_666 ?
O7 La1 O1 141.92(13) . . ?
O7 La1 N1 135.43(13) . . ?
O7 La1 N2 79.40(12) . . ?
O7 La1 C17 72.15(13) . 3_666 ?
O3 La1 La1 115.88(9) . 3_666 ?
O3 La1 O5 138.92(12) . 3_666 ?
O3 La1 O7 72.91(12) . . ?
O3 La1 O8 141.86(13) . 3_666 ?
O3 La1 O6 133.72(13) . 3_666 ?
O3 La1 O1 72.41(13) . . ?
O3 La1 N1 104.20(13) . . ?
O3 La1 N2 69.75(13) . . ?
O3 La1 C17 142.80(14) . 3_666 ?
O8 La1 La1 66.67(8) 3_666 3_666 ?
O8 La1 O5 66.78(12) 3_666 3_666 ?
O8 La1 O7 132.24(12) 3_666 . ?
O8 La1 O6 83.73(13) 3_666 3_666 ?
O8 La1 O1 72.96(13) 3_666 . ?
O8 La1 N1 77.62(13) 3_666 . ?
O8 La1 N2 134.05(13) 3_666 . ?
O8 La1 C17 73.87(13) 3_666 3_666 ?
O6 La1 La1 84.66(8) 3_666 3_666 ?
O6 La1 O5 49.29(11) 3_666 3_666 ?
O6 La1 O1 138.15(13) 3_666 . ?
O6 La1 N1 72.22(13) 3_666 . ?
O6 La1 N2 69.57(13) 3_666 . ?
O6 La1 C17 24.22(13) 3_666 3_666 ?
O1 La1 La1 115.35(9) . 3_666 ?
O1 La1 O5 137.78(12) . 3_666 ?
O1 La1 N1 69.16(13) . . ?
O1 La1 N2 102.69(13) . . ?
O1 La1 C17 144.59(14) . 3_666 ?
N1 La1 La1 139.27(10) . 3_666 ?
N1 La1 O5 112.43(12) . 3_666 ?
N1 La1 N2 59.19(14) . . ?
N1 La1 C17 91.93(14) . 3_666 ?
N2 La1 La1 141.60(10) . 3_666 ?
N2 La1 O5 114.07(12) . 3_666 ?
N2 La1 C17 91.56(14) . 3_666 ?
C17 La1 La1 60.47(10) 3_666 3_666 ?
La1 O5 La1 103.82(13) . 3_666 ?
C17 O5 La1 89.2(3) . 3_666 ?
C17 O5 La1 166.5(4) . . ?
C9 O7 La1 135.2(3) . . ?
C25 O3 La1 146.9(4) . . ?
C9 O8 La1 137.8(3) . 3_666 ?
C17 O6 La1 100.6(3) . 3_666 ?
C1 O1 La1 141.9(4) . . ?
C1 O2 H2 109.5 . . ?
C33 N1 La1 124.1(4) . . ?
C36 N1 La1 117.8(3) . . ?
C36 N1 C33 118.1(5) . . ?
C39 N2 La1 123.0(4) . . ?
C43 N2 La1 117.9(3) . . ?
C43 N2 C39 119.1(5) . . ?
C23 C18 C17 120.5(5) . . ?
C23 C18 C19 119.9(5) . . ?
C19 C18 C17 119.6(5) . . ?
N1 C33 C39 116.5(5) . . ?
N1 C33 C34 120.3(5) . . ?
C34 C33 C39 123.2(5) . . ?
O5 C17 La1 65.7(3) . 3_666 ?
O5 C17 C18 119.7(5) . . ?
O6 C17 La1 55.2(3) . 3_666 ?
O6 C17 O5 120.9(5) . . ?
O6 C17 C18 119.4(5) . . ?
C18 C17 La1 174.3(4) . 3_666 ?
O7 C9 C10 117.9(5) . . ?
O8 C9 O7 125.4(5) . . ?
O8 C9 C10 116.7(5) . . ?
C18 C23 H23 119.5 . . ?
C18 C23 C22 121.0(5) . . ?
C22 C23 H23 119.5 . . ?
O3 C25 O4 123.1(6) . . ?
O3 C25 C26 117.9(5) . . ?
O4 C25 C26 119.0(5) . . ?
N2 C39 C33 117.2(5) . . ?
N2 C39 C40 120.5(5) . . ?
C40 C39 C33 122.3(5) . . ?
C18 C19 H19 120.5 . . ?
C20 C19 C18 119.0(5) . . ?
C20 C19 H19 120.5 . . ?
C39 C40 H40 120.2 . . ?
C41 C40 C39 119.5(6) . . ?
C41 C40 H40 120.2 . . ?
O1 C1 O2 124.4(6) . . ?
O1 C1 C2 120.7(5) . . ?
O2 C1 C2 114.9(5) . . ?
C15 C10 C9 120.7(5) . . ?
C11 C10 C9 120.2(5) . . ?
C11 C10 C15 119.1(5) . . ?
N1 C36 H36 117.6 . . ?
N1 C36 C37 124.8(5) . . ?
C37 C36 H36 117.6 . . ?
C20 C21 H21 119.6 . . ?
C22 C21 H21 119.6 . . ?
C22 C21 C20 120.8(5) . . ?
C33 C34 H34 120.0 . . ?
C35 C34 C33 120.0(6) . . ?
C35 C34 H34 120.0 . . ?
N2 C43 H43 118.0 . . ?
N2 C43 C42 123.9(5) . . ?
C42 C43 H43 118.0 . . ?
C19 C20 H20 119.6 . . ?
C21 C20 C19 120.8(5) . . ?
C21 C20 H20 119.6 . . ?
C23 C22 C24 119.9(5) . . ?
C21 C22 C23 118.5(5) . . ?
C21 C22 C24 121.5(5) . . ?
C10 C15 H15 119.7 . . ?
C14 C15 C10 120.6(6) . . ?
C14 C15 H15 119.7 . . ?
C32 C26 C25 120.2(6) . . ?
C27 C26 C25 120.3(7) . . ?
C27 C26 C32 119.4(7) . . ?
C36 C37 C38 121.0(5) . . ?
C35 C37 C36 116.9(5) . . ?
C35 C37 C38 122.1(5) . . ?
C34 C35 H35 120.1 . . ?
C37 C35 C34 119.8(5) . . ?
C37 C35 H35 120.1 . . ?
C2 C7 H7 119.6 . . ?
C6 C7 H7 119.6 . . ?
C6 C7 C2 120.9(7) . . ?
C22 C24 H24A 109.5 . . ?
C22 C24 H24B 109.5 . . ?
C22 C24 H24C 109.5 . . ?
H24A C24 H24B 109.5 . . ?
H24A C24 H24C 109.5 . . ?
H24B C24 H24C 109.5 . . ?
C40 C41 H41 119.8 . . ?
C40 C41 C42 120.5(5) . . ?
C42 C41 H41 119.8 . . ?
C10 C11 H11 119.6 . . ?
C12 C11 C10 120.9(6) . . ?
C12 C11 H11 119.6 . . ?
C43 C42 C41 116.4(5) . . ?
C43 C42 C44 120.7(5) . . ?
C41 C42 C44 122.9(5) . . ?
C7 C2 C1 121.1(6) . . ?
C3 C2 C1 119.4(5) . . ?
C3 C2 C7 119.5(6) . . ?
C37 C38 H38A 109.5 . . ?
C37 C38 H38B 109.5 . . ?
C37 C38 H38C 109.5 . . ?
H38A C38 H38B 109.5 . . ?
H38A C38 H38C 109.5 . . ?
H38B C38 H38C 109.5 . . ?
C42 C44 H44A 109.5 . . ?
C42 C44 H44B 109.5 . . ?
C42 C44 H44C 109.5 . . ?
H44A C44 H44B 109.5 . . ?
H44A C44 H44C 109.5 . . ?
H44B C44 H44C 109.5 . . ?
C7 C6 H6 120.4 . . ?
C7 C6 C8 116.6(9) . . ?
C5 C6 C7 119.2(7) . . ?
C5 C6 H6 120.4 . . ?
C5 C6 C8 123.9(9) . . ?
C15 C14 H14 120.4 . . ?
C13 C14 C15 119.3(6) . . ?
C13 C14 H14 120.4 . . ?
C2 C3 H3 119.9 . . ?
C2 C3 C4 120.1(6) . . ?
C4 C3 H3 119.9 . . ?
C14 C13 H13 119.4 . . ?
C14 C13 C12 121.2(6) . . ?
C12 C13 H13 119.4 . . ?
C11 C12 C13 118.9(6) . . ?
C11 C12 C16 120.2(6) . . ?
C13 C12 C16 120.8(6) . . ?
C26 C32 H32 118.3 . . ?
C26 C32 C31 123.5(8) . . ?
C31 C32 H32 118.3 . . ?
C26 C27 H27 121.2 . . ?
C26 C27 C28 117.6(8) . . ?
C28 C27 H27 121.2 . . ?
C3 C4 H4 120.4 . . ?
C3 C4 C8A 122.7(8) . . ?
C5 C4 C3 119.1(7) . . ?
C5 C4 H4 120.4 . . ?
C5 C4 C8A 118.1(8) . . ?
C27 C28 C29 121.2(9) . . ?
C30 C28 C27 119.1(7) . . ?
C30 C28 C29 119.4(9) . . ?
C28 C30 H30 117.8 . . ?
C31 C30 C28 124.4(9) . . ?
C31 C30 H30 117.8 . . ?
C6 C5 C4 121.1(7) . . ?
C6 C5 H5 119.4 . . ?
C4 C5 H5 119.4 . . ?
C32 C31 H31 122.1 . . ?
C30 C31 C32 115.8(10) . . ?
C30 C31 H31 122.1 . . ?
C28 C29 H29A 109.5 . . ?
C28 C29 H29B 109.5 . . ?
C28 C29 H29C 109.5 . . ?
H29A C29 H29B 109.5 . . ?
H29A C29 H29C 109.5 . . ?
H29B C29 H29C 109.5 . . ?
C12 C16 H16A 109.5 . . ?
C12 C16 H16B 109.5 . . ?
C12 C16 H16C 109.5 . . ?
H16A C16 H16B 109.5 . . ?
H16A C16 H16C 109.5 . . ?
H16B C16 H16C 109.5 . . ?
C4 C8A H8AA 109.5 . . ?
C4 C8A H8AB 109.5 . . ?
C4 C8A H8AC 109.5 . . ?
H8AA C8A H8AB 109.5 . . ?
H8AA C8A H8AC 109.5 . . ?
H8AB C8A H8AC 109.5 . . ?
C6 C8 H8A 109.5 . . ?
C6 C8 H8B 109.5 . . ?
C6 C8 H8C 109.5 . . ?
H8A C8 H8B 109.5 . . ?
H8A C8 H8C 109.5 . . ?
H8B C8 H8C 109.5 . . ?

loop_
_geom_bond_atom_site_label_1
_geom_bond_atom_site_label_2
_geom_bond_distance
_geom_bond_site_symmetry_2
_geom_bond_publ_flag
La1 La1 4.1162(7) 3_666 ?
La1 O5 2.458(4) . ?
La1 O5 2.767(4) 3_666 ?
La1 O7 2.508(4) . ?
La1 O3 2.492(4) . ?
La1 O8 2.497(4) 3_666 ?
La1 O6 2.534(4) 3_666 ?
La1 O1 2.536(4) . ?
La1 N1 2.722(4) . ?
La1 N2 2.732(5) . ?
La1 C17 3.035(5) 3_666 ?
O5 C17 1.286(6) . ?
O7 C9 1.271(6) . ?
O3 C25 1.253(7) . ?
O8 C9 1.263(6) . ?
O6 C17 1.267(6) . ?
O1 C1 1.249(7) . ?
O2 H2 0.8400 . ?
O2 C1 1.290(7) . ?
O4 C25 1.286(7) . ?
N1 C33 1.353(7) . ?
N1 C36 1.339(7) . ?
N2 C39 1.363(7) . ?
N2 C43 1.328(7) . ?
C18 C17 1.492(8) . ?
C18 C23 1.391(8) . ?
C18 C19 1.396(7) . ?
C33 C39 1.468(8) . ?
C33 C34 1.403(8) . ?
C9 C10 1.512(7) . ?
C23 H23 0.9500 . ?
C23 C22 1.395(8) . ?
C25 C26 1.509(8) . ?
C39 C40 1.384(8) . ?
C19 H19 0.9500 . ?
C19 C20 1.387(8) . ?
C40 H40 0.9500 . ?
C40 C41 1.377(9) . ?
C1 C2 1.498(8) . ?
C10 C15 1.399(8) . ?
C10 C11 1.392(8) . ?
C36 H36 0.9500 . ?
C36 C37 1.387(8) . ?
C21 H21 0.9500 . ?
C21 C20 1.386(8) . ?
C21 C22 1.385(8) . ?
C34 H34 0.9500 . ?
C34 C35 1.381(9) . ?
C43 H43 0.9500 . ?
C43 C42 1.389(7) . ?
C20 H20 0.9500 . ?
C22 C24 1.519(8) . ?
C15 H15 0.9500 . ?
C15 C14 1.385(9) . ?
C26 C32 1.387(10) . ?
C26 C27 1.366(9) . ?
C37 C35 1.379(8) . ?
C37 C38 1.508(8) . ?
C35 H35 0.9500 . ?
C7 H7 0.9500 . ?
C7 C2 1.393(8) . ?
C7 C6 1.385(9) . ?
C24 H24A 0.9800 . ?
C24 H24B 0.9800 . ?
C24 H24C 0.9800 . ?
C41 H41 0.9500 . ?
C41 C42 1.395(8) . ?
C11 H11 0.9500 . ?
C11 C12 1.378(8) . ?
C42 C44 1.505(8) . ?
C2 C3 1.387(8) . ?
C38 H38A 0.9800 . ?
C38 H38B 0.9800 . ?
C38 H38C 0.9800 . ?
C44 H44A 0.9800 . ?
C44 H44B 0.9800 . ?
C44 H44C 0.9800 . ?
C6 H6 0.9500 . ?
C6 C5 1.381(11) . ?
C6 C8 1.496(16) . ?
C14 H14 0.9500 . ?
C14 C13 1.376(9) . ?
C3 H3 0.9500 . ?
C3 C4 1.400(9) . ?
C13 H13 0.9500 . ?
C13 C12 1.402(10) . ?
C12 C16 1.517(9) . ?
C32 H32 0.9500 . ?
C32 C31 1.401(11) . ?
C27 H27 0.9500 . ?
C27 C28 1.447(11) . ?
C4 H4 0.9500 . ?
C4 C5 1.389(10) . ?
C4 C8A 1.557(14) . ?
C28 C30 1.370(13) . ?
C28 C29 1.455(11) . ?
C30 H30 0.9500 . ?
C30 C31 1.332(13) . ?
C5 H5 0.9500 . ?
C31 H31 0.9500 . ?
C29 H29A 0.9800 . ?
C29 H29B 0.9800 . ?
C29 H29C 0.9800 . ?
C16 H16A 0.9800 . ?
C16 H16B 0.9800 . ?
C16 H16C 0.9800 . ?
C8A H8AA 0.9800 . ?
C8A H8AB 0.9800 . ?
C8A H8AC 0.9800 . ?
C8 H8A 0.9800 . ?
C8 H8B 0.9800 . ?
C8 H8C 0.9800 . ?

loop_
_geom_hbond_atom_site_label_D
_geom_hbond_atom_site_label_H
_geom_hbond_atom_site_label_A
_geom_hbond_distance_DH
_geom_hbond_distance_HA
_geom_hbond_distance_DA
_geom_hbond_angle_DHA
_geom_hbond_site_symmetry_A
_geom_hbond_publ_flag
O2 H2 O4 0.84 1.66 2.443(6) 154.0 . yes

loop_
_geom_torsion_atom_site_label_1
_geom_torsion_atom_site_label_2
_geom_torsion_atom_site_label_3
_geom_torsion_atom_site_label_4
_geom_torsion
_geom_torsion_site_symmetry_1
_geom_torsion_site_symmetry_2
_geom_torsion_site_symmetry_3
_geom_torsion_site_symmetry_4
_geom_torsion_publ_flag
La1 O5 C17 La1 164.5(15) . . . 3_666 ?
La1 O5 C17 O6 163.6(12) . . . . ?
La1 O5 C17 O6 -0.9(5) 3_666 . . . ?
La1 O5 C17 C18 -17.5(18) . . . . ?
La1 O5 C17 C18 178.0(5) 3_666 . . . ?
La1 O7 C9 O8 18.1(8) . . . . ?
La1 O7 C9 C10 -160.9(3) . . . . ?
La1 O3 C25 O4 48.7(10) . . . . ?
La1 O3 C25 C26 -129.9(6) . . . . ?
La1 O8 C9 O7 17.8(9) 3_666 . . . ?
La1 O8 C9 C10 -163.2(4) 3_666 . . . ?
La1 O6 C17 O5 1.0(6) 3_666 . . . ?
La1 O6 C17 C18 -177.9(4) 3_666 . . . ?
La1 O1 C1 O2 -46.6(9) . . . . ?
La1 O1 C1 C2 134.7(5) . . . . ?
La1 N1 C33 C39 -2.8(7) . . . . ?
La1 N1 C33 C34 178.2(4) . . . . ?
La1 N1 C36 C37 179.2(5) . . . . ?
La1 N2 C39 C33 1.7(7) . . . . ?
La1 N2 C39 C40 -179.9(5) . . . . ?
La1 N2 C43 C42 -178.9(5) . . . . ?
O7 C9 C10 C15 159.6(5) . . . . ?
O7 C9 C10 C11 -21.5(8) . . . . ?
O3 C25 C26 C32 -6.0(8) . . . . ?
O3 C25 C26 C27 170.8(6) . . . . ?
O8 C9 C10 C15 -19.5(8) . . . . ?
O8 C9 C10 C11 159.4(5) . . . . ?
O1 C1 C2 C7 -179.9(5) . . . . ?
O1 C1 C2 C3 -0.5(8) . . . . ?
O2 C1 C2 C7 1.4(8) . . . . ?
O2 C1 C2 C3 -179.2(5) . . . . ?
O4 C25 C26 C32 175.4(6) . . . . ?
O4 C25 C26 C27 -7.8(9) . . . . ?
N1 C33 C39 N2 0.7(8) . . . . ?
N1 C33 C39 C40 -177.7(6) . . . . ?
N1 C33 C34 C35 1.9(9) . . . . ?
N1 C36 C37 C35 3.1(9) . . . . ?
N1 C36 C37 C38 -176.5(6) . . . . ?
N2 C39 C40 C41 -0.8(10) . . . . ?
N2 C43 C42 C41 -1.7(9) . . . . ?
N2 C43 C42 C44 -180.0(6) . . . . ?
C18 C23 C22 C21 -1.6(8) . . . . ?
C18 C23 C22 C24 177.8(5) . . . . ?
C18 C19 C20 C21 -0.1(8) . . . . ?
C33 N1 C36 C37 -1.4(9) . . . . ?
C33 C39 C40 C41 177.6(6) . . . . ?
C33 C34 C35 C37 -0.2(10) . . . . ?
C17 C18 C23 C22 -179.2(5) . . . . ?
C17 C18 C19 C20 -179.9(5) . . . . ?
C9 C10 C15 C14 179.3(6) . . . . ?
C9 C10 C11 C12 -178.6(6) . . . . ?
C23 C18 C17 O5 -9.2(8) . . . . ?
C23 C18 C17 O6 169.7(5) . . . . ?
C23 C18 C19 C20 0.4(8) . . . . ?
C25 C26 C32 C31 178.2(6) . . . . ?
C25 C26 C27 C28 -174.8(6) . . . . ?
C39 N2 C43 C42 0.9(9) . . . . ?
C39 C33 C34 C35 -177.0(6) . . . . ?
C39 C40 C41 C42 0.0(11) . . . . ?
C19 C18 C17 O5 171.2(5) . . . . ?
C19 C18 C17 O6 -9.9(8) . . . . ?
C19 C18 C23 C22 0.5(8) . . . . ?
C40 C41 C42 C43 1.2(10) . . . . ?
C40 C41 C42 C44 179.5(7) . . . . ?
C1 C2 C3 C4 177.6(6) . . . . ?
C10 C15 C14 C13 -0.3(11) . . . . ?
C10 C11 C12 C13 -1.0(11) . . . . ?
C10 C11 C12 C16 177.5(8) . . . . ?
C36 N1 C33 C39 177.8(5) . . . . ?
C36 N1 C33 C34 -1.1(8) . . . . ?
C36 C37 C35 C34 -2.1(9) . . . . ?
C34 C33 C39 N2 179.7(6) . . . . ?
C34 C33 C39 C40 1.2(9) . . . . ?
C43 N2 C39 C33 -178.0(5) . . . . ?
C43 N2 C39 C40 0.4(9) . . . . ?
C20 C21 C22 C23 1.9(8) . . . . ?
C20 C21 C22 C24 -177.5(5) . . . . ?
C22 C21 C20 C19 -1.1(9) . . . . ?
C15 C10 C11 C12 0.3(10) . . . . ?
C15 C14 C13 C12 -0.4(13) . . . . ?
C26 C32 C31 C30 -2.9(11) . . . . ?
C26 C27 C28 C30 -3.9(11) . . . . ?
C26 C27 C28 C29 169.0(8) . . . . ?
C7 C2 C3 C4 -3.0(9) . . . . ?
C7 C6 C5 C4 -1.3(12) . . . . ?
C11 C10 C15 C14 0.4(10) . . . . ?
C2 C7 C6 C5 0.5(11) . . . . ?
C2 C7 C6 C8 -173.3(9) . . . . ?
C2 C3 C4 C5 2.3(10) . . . . ?
C2 C3 C4 C8A -174.5(8) . . . . ?
C38 C37 C35 C34 177.5(6) . . . . ?
C6 C7 C2 C1 -179.0(6) . . . . ?
C6 C7 C2 C3 1.6(9) . . . . ?
C14 C13 C12 C11 1.0(13) . . . . ?
C14 C13 C12 C16 -177.4(9) . . . . ?
C3 C4 C5 C6 -0.1(12) . . . . ?
C32 C26 C27 C28 2.0(10) . . . . ?
C27 C26 C32 C31 1.4(11) . . . . ?
C27 C28 C30 C31 2.5(13) . . . . ?
C28 C30 C31 C32 0.8(13) . . . . ?
C29 C28 C30 C31 -170.5(9) . . . . ?
C8A C4 C5 C6 176.9(9) . . . . ?
C8 C6 C5 C4 172.1(10) . . . . ?
